data_7057971
loop_
_publ_author_name
'Kumari, Kavita'
'Singh, Anoop S.'
'Manar, Krishna K.'
'Yadav, Chote Lal'
'Tiwari, Vinod K.'
'Drew, Michael G. B.'
'Singh, Nanhai'

_publ_section_title
;
 Catalytic activity of new heteroleptic [Cu(PPh3)2(\b-oxodithioester)]
 complexes: click derived triazolyl glycoconjugates
;
_journal_issue 3
_journal_name_full 'New Journal of Chemistry'
_journal_page_first 1166
_journal_paper_doi 10.1039/C8NJ05075A
_journal_volume 43
_journal_year 2019
_chemical_formula_sum 'C47 H41 Cu O2 P2 S2'
_chemical_formula_weight 827.40
_space_group_crystal_system orthorhombic
_space_group_IT_number 19
_space_group_name_Hall 'P 2ac 2ab'
_space_group_name_H-M_alt 'P 21 21 21'
_symmetry_space_group_name_Hall 'P 2ac 2ab'
_symmetry_space_group_name_H-M 'P 21 21 21'
_atom_sites_solution_hydrogens geom
_audit_creation_method SHELXL-2016/6
_audit_update_record
;
2018-09-25 deposited with the CCDC.
2018-11-15 downloaded from the CCDC.
;
_cell_angle_alpha 90
_cell_angle_beta 90
_cell_angle_gamma 90
_cell_formula_units_Z 4
_cell_length_a 9.0195(9)
_cell_length_b 24.130(3)
_cell_length_c 18.6511(16)
_cell_measurement_reflns_used 24900
_cell_measurement_temperature 150(2)
_cell_measurement_theta_max 30.00
_cell_measurement_theta_min 3.25
_cell_volume 4059.2(7)
_computing_cell_refinement 'Crysalis, Oxford Diffraction'
_computing_data_collection 'Crysalis, Oxford Diffraction'
_computing_data_reduction 'Crysalis, Oxford Diffraction'
_computing_molecular_graphics PLATON(Spek,2004)
_computing_publication_material 'SHELXL, PLATON, WINGX (Ferrugia, 2012)'
_computing_structure_refinement 'SHELXL-2016/6 (Sheldrick, 2016)'
_computing_structure_solution 'SHELXS (Sheldrick, 2008)'
_diffrn_ambient_temperature 150(2)
_diffrn_measured_fraction_theta_full 0.982
_diffrn_measured_fraction_theta_max 0.980
_diffrn_measurement_device_type 'Oxford Diffaction X-Calibor System'
_diffrn_measurement_method '321 frames, counting time 10 s.'
_diffrn_radiation_monochromator graphite
_diffrn_radiation_source 'fine-focus sealed tube'
_diffrn_radiation_type MoK\a
_diffrn_radiation_wavelength 0.71073
_diffrn_reflns_av_R_equivalents 0.1135
_diffrn_reflns_av_unetI/netI 0.1895
_diffrn_reflns_Laue_measured_fraction_full 0.982
_diffrn_reflns_Laue_measured_fraction_max 0.980
_diffrn_reflns_limit_h_max 12
_diffrn_reflns_limit_h_min -7
_diffrn_reflns_limit_k_max 33
_diffrn_reflns_limit_k_min -33
_diffrn_reflns_limit_l_max 26
_diffrn_reflns_limit_l_min -18
_diffrn_reflns_number 24893
_diffrn_reflns_point_group_measured_fraction_full 0.978
_diffrn_reflns_point_group_measured_fraction_max 0.964
_diffrn_reflns_theta_full 25.242
_diffrn_reflns_theta_max 29.999
_diffrn_reflns_theta_min 3.345
_diffrn_standards_decay_% n/a
_diffrn_standards_interval_count n/a
_diffrn_standards_interval_time n/a
_exptl_absorpt_coefficient_mu 0.758
_exptl_absorpt_correction_T_max 1.000
_exptl_absorpt_correction_T_min 0.909
_exptl_absorpt_correction_type empirical
_exptl_absorpt_process_details 'ABSPACK, Oxford Diffraction Ltd'
_exptl_crystal_colour black
_exptl_crystal_density_diffrn 1.354
_exptl_crystal_density_method 'not measured'
_exptl_crystal_description block
_exptl_crystal_F_000 1720
_exptl_crystal_size_max 0.19
_exptl_crystal_size_mid 0.19
_exptl_crystal_size_min 0.17
_refine_diff_density_max 1.300
_refine_diff_density_min -0.815
_refine_diff_density_rms 0.110
_refine_ls_abs_structure_details
;
 Flack x determined using 1578 quotients [(I+)-(I-)]/[(I+)+(I-)]
 (Parsons, Flack and Wagner, Acta Cryst. B69 (2013) 249-259).
;
_refine_ls_abs_structure_Flack -0.048(18)
_refine_ls_extinction_method none
_refine_ls_goodness_of_fit_ref 0.974
_refine_ls_hydrogen_treatment constr
_refine_ls_matrix_type full
_refine_ls_number_parameters 489
_refine_ls_number_reflns 11419
_refine_ls_number_restraints 6
_refine_ls_restrained_S_all 0.975
_refine_ls_R_factor_all 0.1481
_refine_ls_R_factor_gt 0.0835
_refine_ls_shift/su_max 0.001
_refine_ls_shift/su_mean 0.000
_refine_ls_structure_factor_coef Fsqd
_refine_ls_weighting_details 'w=1/[\s^2^(Fo^2^)+(0.0356P)^2^] where P=(Fo^2^+2Fc^2^)/3'
_refine_ls_weighting_scheme calc
_refine_ls_wR_factor_gt 0.1425
_refine_ls_wR_factor_ref 0.1681
_reflns_Friedel_coverage 0.779
_reflns_Friedel_fraction_full 0.972
_reflns_Friedel_fraction_max 0.945
_reflns_number_gt 6610
_reflns_number_total 11419
_reflns_threshold_expression 'I > 2\s(I)'
_cod_data_source_file c8nj05075a2.cif
_cod_data_source_block 3
_cod_depositor_comments 'Adding full bibliography for 7057966--7057971.cif.'
_cod_database_code 7057971
_shelx_shelxl_version_number 2016/6
_shelx_space_group_comment
;
The symmetry employed for this shelxl refinement is uniquely defined
by the following loop, which should always be used as a source of
symmetry information in preference to the above space-group names.
They are only intended as comments.
;

loop_
_space_group_symop_operation_xyz
'x, y, z'
'-x+1/2, -y, z+1/2'
'x+1/2, -y+1/2, -z'
'-x, y+1/2, -z+1/2'

loop_
_atom_site_label
_atom_site_type_symbol
_atom_site_fract_x
_atom_site_fract_y
_atom_site_fract_z
_atom_site_U_iso_or_equiv
_atom_site_adp_type
_atom_site_occupancy
_atom_site_site_symmetry_order
_atom_site_calc_flag
_atom_site_refinement_flags_posn
_atom_site_refinement_flags_adp
Cu1 Cu 0.05914(10) 0.05513(4) 0.83342(5) 0.0234(2) Uani 1 1 d . .
P2 P 0.0224(2) 0.12193(9) 0.91585(10) 0.0209(4) Uani 1 1 d . .
P1 P -0.0346(2) 0.08105(9) 0.72453(10) 0.0225(5) Uani 1 1 d . .
O11 O -0.0426(6) -0.0156(2) 0.8712(3) 0.0268(13) Uani 1 1 d . .
C12 C 0.0054(8) -0.0645(4) 0.8697(4) 0.0225(18) Uani 1 1 d . .
C13 C 0.1512(9) -0.0817(4) 0.8515(4) 0.0271(19) Uani 1 1 d . .
H13 H 0.166977 -0.119791 0.851875 0.033 Uiso 1 1 calc R U
C14 C 0.2767(8) -0.0489(4) 0.8327(4) 0.0267(18) Uani 1 1 d . .
S15 S 0.2917(2) 0.01923(10) 0.81980(12) 0.0331(5) Uani 1 1 d . .
S16 S 0.4353(2) -0.09202(10) 0.82617(12) 0.0375(5) Uani 1 1 d . .
C17 C 0.5800(9) -0.0458(5) 0.8000(5) 0.047(3) Uani 1 1 d . .
H17A H 0.598146 -0.019715 0.837860 0.070 Uiso 1 1 calc R U
H17B H 0.550944 -0.026275 0.757412 0.070 Uiso 1 1 calc R U
H17C H 0.668718 -0.066556 0.790659 0.070 Uiso 1 1 calc R U
C21 C -0.1010(8) -0.1098(4) 0.8899(4) 0.0231(18) Uani 1 1 d . .
C22 C -0.2117(9) -0.0999(4) 0.9412(4) 0.029(2) Uani 1 1 d . .
H22 H -0.216418 -0.065605 0.963882 0.035 Uiso 1 1 calc R U
C23 C -0.3131(10) -0.1401(4) 0.9585(4) 0.035(2) Uani 1 1 d . .
H23 H -0.383238 -0.133173 0.993887 0.042 Uiso 1 1 calc R U
C24 C -0.3127(10) -0.1906(4) 0.9242(4) 0.030(2) Uani 1 1 d . .
C25 C -0.2063(10) -0.2011(4) 0.8728(5) 0.036(2) Uani 1 1 d . .
H25 H -0.204851 -0.234975 0.848891 0.043 Uiso 1 1 calc R U
C26 C -0.1021(10) -0.1611(4) 0.8570(4) 0.034(2) Uani 1 1 d . .
H26 H -0.029760 -0.168958 0.823011 0.041 Uiso 1 1 calc R U
O27 O -0.4139(8) -0.2326(3) 0.9340(3) 0.0463(18) Uani 1 1 d . .
C28 C -0.5316(12) -0.2230(5) 0.9805(5) 0.061(3) Uani 1 1 d . U
H28A H -0.579590 -0.188914 0.967776 0.092 Uiso 1 1 calc R U
H28B H -0.495114 -0.220622 1.028711 0.092 Uiso 1 1 calc R U
H28C H -0.601260 -0.252983 0.976970 0.092 Uiso 1 1 calc R U
C31 C 0.1076(8) 0.0964(3) 0.6574(4) 0.0225(17) Uani 1 1 d . .
C32 C 0.2347(9) 0.1257(4) 0.6770(4) 0.037(2) Uani 1 1 d . .
H32 H 0.245511 0.137512 0.724123 0.045 Uiso 1 1 calc R U
C33 C 0.3447(10) 0.1375(5) 0.6279(5) 0.045(3) Uani 1 1 d . .
H33 H 0.427331 0.157947 0.641604 0.054 Uiso 1 1 calc R U
C34 C 0.3314(11) 0.1189(5) 0.5590(5) 0.045(3) Uani 1 1 d . .
H34 H 0.405860 0.126477 0.525903 0.054 Uiso 1 1 calc R U
C35 C 0.2087(10) 0.0890(4) 0.5380(5) 0.039(2) Uani 1 1 d . .
H35 H 0.201223 0.076245 0.491023 0.046 Uiso 1 1 calc R U
C36 C 0.0953(9) 0.0777(4) 0.5871(4) 0.031(2) Uani 1 1 d . .
H36 H 0.012180 0.057768 0.572789 0.037 Uiso 1 1 calc R U
C51 C -0.1395(8) 0.0264(3) 0.6816(4) 0.0232(17) Uani 1 1 d . .
C52 C -0.0865(9) -0.0264(4) 0.6869(4) 0.0282(19) Uani 1 1 d . .
H52 H -0.002015 -0.032929 0.714247 0.034 Uiso 1 1 calc R U
C53 C -0.1546(11) -0.0705(4) 0.6529(4) 0.037(2) Uani 1 1 d . .
H53 H -0.114698 -0.105952 0.656418 0.044 Uiso 1 1 calc R U
C54 C -0.2849(11) -0.0614(4) 0.6127(4) 0.040(2) Uani 1 1 d . .
H54 H -0.332336 -0.090741 0.589892 0.048 Uiso 1 1 calc R U
C55 C -0.3404(10) -0.0087(4) 0.6079(4) 0.037(2) Uani 1 1 d . .
H55 H -0.427117 -0.002264 0.582287 0.044 Uiso 1 1 calc R U
C56 C -0.2678(9) 0.0353(4) 0.6411(4) 0.033(2) Uani 1 1 d . .
H56 H -0.305035 0.071034 0.636302 0.040 Uiso 1 1 calc R U
C41 C -0.1586(9) 0.1407(4) 0.7192(4) 0.0265(19) Uani 1 1 d . .
C42 C -0.1305(10) 0.1877(4) 0.6803(4) 0.035(2) Uani 1 1 d . .
H42 H -0.044347 0.189700 0.653035 0.042 Uiso 1 1 calc R U
C43 C -0.2279(12) 0.2328(4) 0.6806(5) 0.045(3) Uani 1 1 d . .
H43 H -0.206018 0.264344 0.653896 0.054 Uiso 1 1 calc R U
C44 C -0.3567(12) 0.2305(5) 0.7205(6) 0.051(3) Uani 1 1 d . .
H44 H -0.422200 0.260219 0.720605 0.061 Uiso 1 1 calc R U
C45 C -0.3873(10) 0.1839(4) 0.7599(5) 0.039(2) Uani 1 1 d . .
H45 H -0.474214 0.182236 0.786652 0.046 Uiso 1 1 calc R U
C46 C -0.2899(9) 0.1391(4) 0.7605(4) 0.0267(19) Uani 1 1 d . .
H46 H -0.311357 0.108039 0.788112 0.032 Uiso 1 1 calc R U
C81 C 0.1124(8) 0.1167(4) 1.0039(4) 0.0227(18) Uani 1 1 d . .
C86 C 0.1229(9) 0.1613(4) 1.0501(4) 0.0278(19) Uani 1 1 d . .
H86 H 0.089334 0.195883 1.035318 0.033 Uiso 1 1 calc R U
C85 C 0.1832(9) 0.1552(4) 1.1189(4) 0.033(2) Uani 1 1 d . .
H85 H 0.189368 0.185225 1.150023 0.039 Uiso 1 1 calc R U
C84 C 0.2336(9) 0.1031(4) 1.1394(4) 0.035(2) Uani 1 1 d . .
H84 H 0.272358 0.098236 1.185206 0.042 Uiso 1 1 calc R U
C83 C 0.2274(9) 0.0587(4) 1.0935(4) 0.032(2) Uani 1 1 d . .
H83 H 0.263566 0.024324 1.107774 0.039 Uiso 1 1 calc R U
C82 C 0.1665(8) 0.0656(4) 1.0254(4) 0.026(2) Uani 1 1 d . .
H82 H 0.162154 0.035601 0.994147 0.031 Uiso 1 1 calc R U
C71 C -0.1721(9) 0.1304(4) 0.9429(4) 0.0224(18) Uani 1 1 d . .
C72 C -0.2278(9) 0.1780(3) 0.9754(4) 0.0237(18) Uani 1 1 d . .
H72 H -0.167869 0.209127 0.980633 0.028 Uiso 1 1 calc R U
C73 C -0.3746(9) 0.1790(4) 1.0001(4) 0.0269(19) Uani 1 1 d . .
H73 H -0.412134 0.210284 1.022848 0.032 Uiso 1 1 calc R U
C74 C -0.4626(9) 0.1328(4) 0.9903(4) 0.031(2) Uani 1 1 d . .
H74 H -0.559196 0.132987 1.007807 0.037 Uiso 1 1 calc R U
C75 C -0.4108(9) 0.0866(4) 0.9554(4) 0.0275(19) Uani 1 1 d . .
H75 H -0.473419 0.056621 0.947220 0.033 Uiso 1 1 calc R U
C76 C -0.2639(9) 0.0848(4) 0.9321(4) 0.029(2) Uani 1 1 d . .
H76 H -0.227498 0.053316 0.909499 0.035 Uiso 1 1 calc R U
C61 C 0.0867(8) 0.1889(3) 0.8833(4) 0.0195(16) Uani 1 1 d . .
C62 C 0.2399(9) 0.1992(4) 0.8841(4) 0.0269(19) Uani 1 1 d . .
H62 H 0.304120 0.174209 0.905839 0.032 Uiso 1 1 calc R U
C63 C 0.2951(9) 0.2471(4) 0.8522(4) 0.0282(19) Uani 1 1 d . .
H63 H 0.396513 0.253874 0.853489 0.034 Uiso 1 1 calc R U
C64 C 0.2033(10) 0.2845(4) 0.8189(4) 0.032(2) Uani 1 1 d . .
H64 H 0.241625 0.316313 0.797593 0.039 Uiso 1 1 calc R U
C65 C 0.0515(10) 0.2737(4) 0.8177(4) 0.0308(19) Uani 1 1 d . .
H65 H -0.011733 0.298743 0.795244 0.037 Uiso 1 1 calc R U
C66 C -0.0068(9) 0.2270(4) 0.8489(4) 0.0258(19) Uani 1 1 d . .
H66 H -0.108476 0.220648 0.847212 0.031 Uiso 1 1 calc R U

loop_
_atom_site_aniso_label
_atom_site_aniso_U_11
_atom_site_aniso_U_22
_atom_site_aniso_U_33
_atom_site_aniso_U_23
_atom_site_aniso_U_13
_atom_site_aniso_U_12
Cu1 0.0206(5) 0.0277(6) 0.0220(4) -0.0027(4) 0.0007(4) 0.0005(4)
P2 0.0194(11) 0.0247(13) 0.0187(9) -0.0008(8) 0.0007(8) 0.0003(8)
P1 0.0197(11) 0.0262(13) 0.0216(9) -0.0023(8) -0.0010(8) -0.0013(9)
O11 0.020(3) 0.029(4) 0.031(3) -0.002(2) 0.004(2) 0.000(3)
C12 0.024(4) 0.026(5) 0.018(3) -0.002(3) -0.006(3) 0.003(3)
C13 0.026(5) 0.029(6) 0.027(4) 0.001(3) -0.003(3) 0.002(4)
C14 0.019(4) 0.045(6) 0.016(3) -0.006(4) -0.005(3) 0.002(4)
S15 0.0209(11) 0.0391(15) 0.0392(12) -0.0016(10) 0.0027(9) 0.0030(9)
S16 0.0242(11) 0.0492(16) 0.0391(11) 0.0029(11) 0.0022(11) 0.0124(10)
C17 0.020(5) 0.083(9) 0.038(5) 0.002(5) 0.009(4) 0.006(5)
C21 0.022(4) 0.027(5) 0.021(4) 0.003(3) -0.001(3) 0.000(3)
C22 0.027(5) 0.035(6) 0.026(4) -0.003(4) -0.002(3) 0.003(4)
C23 0.026(5) 0.049(7) 0.030(4) 0.002(4) 0.001(4) -0.001(4)
C24 0.036(5) 0.025(6) 0.030(4) 0.009(4) -0.006(4) -0.005(4)
C25 0.038(6) 0.030(6) 0.038(5) -0.004(4) 0.004(4) -0.001(4)
C26 0.038(6) 0.030(6) 0.036(4) -0.003(4) 0.002(4) 0.006(4)
O27 0.043(5) 0.041(5) 0.055(4) 0.002(3) 0.010(3) -0.010(3)
C28 0.068(7) 0.083(8) 0.034(5) -0.008(5) 0.022(5) -0.046(6)
C31 0.018(4) 0.026(5) 0.024(4) -0.001(3) 0.001(3) 0.001(3)
C32 0.027(5) 0.063(7) 0.022(4) -0.001(4) -0.002(4) -0.012(4)
C33 0.024(5) 0.072(9) 0.039(5) -0.001(5) 0.002(4) -0.020(5)
C34 0.034(6) 0.066(8) 0.034(5) 0.007(5) 0.006(4) -0.005(5)
C35 0.036(6) 0.049(7) 0.032(5) -0.001(4) 0.014(4) -0.002(5)
C36 0.030(5) 0.039(6) 0.024(4) -0.007(4) 0.004(4) -0.005(4)
C51 0.026(4) 0.024(5) 0.019(4) -0.004(3) 0.006(3) 0.000(3)
C52 0.027(5) 0.035(6) 0.023(4) 0.000(3) 0.009(3) -0.009(4)
C53 0.053(6) 0.021(6) 0.037(5) -0.004(4) 0.007(4) -0.001(4)
C54 0.055(7) 0.037(7) 0.028(4) -0.005(4) 0.005(4) -0.016(5)
C55 0.034(5) 0.049(7) 0.027(4) -0.009(4) 0.000(4) -0.013(5)
C56 0.022(5) 0.047(7) 0.030(4) -0.003(4) -0.003(4) -0.006(4)
C41 0.030(5) 0.027(5) 0.022(4) -0.004(4) -0.005(3) -0.002(4)
C42 0.031(5) 0.041(6) 0.032(5) -0.005(4) -0.002(4) 0.000(4)
C43 0.051(7) 0.047(7) 0.038(5) 0.004(5) -0.009(5) 0.012(5)
C44 0.052(7) 0.042(8) 0.059(6) -0.011(5) -0.031(6) 0.017(5)
C45 0.028(5) 0.051(7) 0.037(5) -0.014(5) -0.006(4) 0.018(4)
C46 0.028(5) 0.030(6) 0.021(4) -0.003(3) 0.000(3) 0.003(4)
C81 0.009(4) 0.030(5) 0.029(4) -0.001(4) 0.003(3) -0.001(3)
C86 0.023(5) 0.031(6) 0.029(4) 0.000(4) -0.004(3) 0.003(4)
C85 0.023(5) 0.049(7) 0.026(4) -0.012(4) 0.000(3) 0.000(4)
C84 0.024(5) 0.058(8) 0.022(4) 0.004(4) -0.003(3) 0.007(4)
C83 0.027(5) 0.040(6) 0.031(4) 0.007(4) -0.006(3) 0.010(4)
C82 0.016(4) 0.036(6) 0.025(4) 0.001(4) 0.003(3) 0.002(3)
C71 0.021(4) 0.024(5) 0.022(4) 0.005(3) -0.002(3) -0.004(3)
C72 0.021(4) 0.022(5) 0.028(4) -0.002(3) 0.001(3) -0.002(3)
C73 0.025(5) 0.031(6) 0.025(4) 0.003(4) 0.005(3) 0.006(4)
C74 0.014(4) 0.053(7) 0.025(4) 0.001(4) 0.001(3) 0.003(4)
C75 0.018(4) 0.034(6) 0.031(4) 0.002(4) 0.001(3) -0.004(4)
C76 0.023(5) 0.041(6) 0.023(4) -0.004(4) 0.005(3) 0.004(4)
C61 0.019(4) 0.019(5) 0.021(3) -0.001(3) -0.001(3) -0.004(3)
C62 0.021(5) 0.028(6) 0.032(4) -0.002(4) 0.001(3) 0.000(3)
C63 0.023(5) 0.033(6) 0.028(4) -0.003(4) 0.008(3) -0.005(4)
C64 0.039(5) 0.031(6) 0.027(4) 0.002(4) 0.013(4) -0.004(4)
C65 0.028(5) 0.033(5) 0.031(4) 0.005(4) -0.003(4) 0.002(4)
C66 0.023(5) 0.031(5) 0.023(4) -0.002(3) -0.002(3) -0.004(3)

loop_
_atom_type_symbol
_atom_type_description
_atom_type_scat_dispersion_real
_atom_type_scat_dispersion_imag
_atom_type_scat_source
C C 0.0033 0.0016 'International Tables Vol C Tables 4.2.6.8 and 6.1.1.4'
H H 0.0000 0.0000 'International Tables Vol C Tables 4.2.6.8 and 6.1.1.4'
N N 0.0061 0.0033 'International Tables Vol C Tables 4.2.6.8 and 6.1.1.4'
O O 0.0106 0.0060 'International Tables Vol C Tables 4.2.6.8 and 6.1.1.4'
Cu Cu 0.3201 1.2651 'International Tables Vol C Tables 4.2.6.8 and 6.1.1.4'
S S 0.1246 0.1234 'International Tables Vol C Tables 4.2.6.8 and 6.1.1.4'
P P 0.1023 0.0942 'International Tables Vol C Tables 4.2.6.8 and 6.1.1.4'

loop_
_geom_angle_atom_site_label_1
_geom_angle_atom_site_label_2
_geom_angle_atom_site_label_3
_geom_angle
O11 Cu1 P2 107.09(15)
O11 Cu1 S15 97.63(17)
P2 Cu1 S15 118.86(9)
O11 Cu1 P1 111.43(16)
P2 Cu1 P1 110.86(9)
S15 Cu1 P1 110.15(8)
C61 P2 C71 107.3(4)
C61 P2 C81 102.6(4)
C71 P2 C81 100.6(3)
C61 P2 Cu1 111.1(2)
C71 P2 Cu1 114.0(3)
C81 P2 Cu1 119.8(3)
C51 P1 C41 103.3(4)
C51 P1 C31 102.2(3)
C41 P1 C31 103.4(4)
C51 P1 Cu1 112.8(3)
C41 P1 Cu1 119.4(3)
C31 P1 Cu1 113.8(3)
C12 O11 Cu1 128.0(5)
O11 C12 C13 126.8(8)
O11 C12 C21 117.2(7)
C13 C12 C21 116.0(7)
C12 C13 C14 129.2(8)
C12 C13 H13 115.4
C14 C13 H13 115.4
C13 C14 S15 130.4(7)
C13 C14 S16 109.4(7)
S15 C14 S16 120.2(5)
C14 S15 Cu1 106.5(3)
C14 S16 C17 104.0(5)
S16 C17 H17A 109.5
S16 C17 H17B 109.5
H17A C17 H17B 109.5
S16 C17 H17C 109.5
H17A C17 H17C 109.5
H17B C17 H17C 109.5
C26 C21 C22 116.7(8)
C26 C21 C12 123.0(7)
C22 C21 C12 120.1(8)
C23 C22 C21 120.9(9)
C23 C22 H22 119.6
C21 C22 H22 119.6
C22 C23 C24 121.1(9)
C22 C23 H23 119.5
C24 C23 H23 119.5
O27 C24 C23 126.0(9)
O27 C24 C25 114.8(8)
C23 C24 C25 119.2(8)
C26 C25 C24 119.5(9)
C26 C25 H25 120.2
C24 C25 H25 120.2
C25 C26 C21 122.6(9)
C25 C26 H26 118.7
C21 C26 H26 118.7
C24 O27 C28 117.9(8)
O27 C28 H28A 109.5
O27 C28 H28B 109.5
H28A C28 H28B 109.5
O27 C28 H28C 109.5
H28A C28 H28C 109.5
H28B C28 H28C 109.5
C36 C31 C32 118.4(7)
C36 C31 P1 121.6(6)
C32 C31 P1 120.0(6)
C33 C32 C31 121.5(8)
C33 C32 H32 119.3
C31 C32 H32 119.3
C34 C33 C32 119.5(9)
C34 C33 H33 120.2
C32 C33 H33 120.2
C33 C34 C35 120.7(9)
C33 C34 H34 119.7
C35 C34 H34 119.7
C34 C35 C36 120.2(8)
C34 C35 H35 119.9
C36 C35 H35 119.9
C31 C36 C35 119.8(8)
C31 C36 H36 120.1
C35 C36 H36 120.1
C52 C51 C56 118.3(8)
C52 C51 P1 117.7(6)
C56 C51 P1 124.0(7)
C51 C52 C53 121.9(8)
C51 C52 H52 119.0
C53 C52 H52 119.0
C52 C53 C54 119.6(9)
C52 C53 H53 120.2
C54 C53 H53 120.2
C55 C54 C53 118.9(9)
C55 C54 H54 120.5
C53 C54 H54 120.5
C54 C55 C56 120.5(9)
C54 C55 H55 119.8
C56 C55 H55 119.8
C55 C56 C51 120.8(9)
C55 C56 H56 119.6
C51 C56 H56 119.6
C42 C41 C46 117.7(8)
C42 C41 P1 124.7(7)
C46 C41 P1 117.6(6)
C41 C42 C43 121.8(9)
C41 C42 H42 119.1
C43 C42 H42 119.1
C44 C43 C42 119.9(10)
C44 C43 H43 120.1
C42 C43 H43 120.1
C45 C44 C43 119.5(9)
C45 C44 H44 120.2
C43 C44 H44 120.2
C44 C45 C46 120.9(9)
C44 C45 H45 119.6
C46 C45 H45 119.6
C45 C46 C41 120.2(9)
C45 C46 H46 119.9
C41 C46 H46 119.9
C86 C81 C82 119.3(7)
C86 C81 P2 122.4(7)
C82 C81 P2 118.3(6)
C81 C86 C85 121.1(8)
C81 C86 H86 119.5
C85 C86 H86 119.5
C84 C85 C86 118.3(8)
C84 C85 H85 120.9
C86 C85 H85 120.9
C83 C84 C85 121.4(8)
C83 C84 H84 119.3
C85 C84 H84 119.3
C84 C83 C82 119.4(9)
C84 C83 H83 120.3
C82 C83 H83 120.3
C81 C82 C83 120.5(8)
C81 C82 H82 119.7
C83 C82 H82 119.7
C76 C71 C72 120.0(8)
C76 C71 P2 116.2(7)
C72 C71 P2 123.7(6)
C71 C72 C73 119.8(8)
C71 C72 H72 120.1
C73 C72 H72 120.1
C74 C73 C72 119.1(8)
C74 C73 H73 120.4
C72 C73 H73 120.4
C75 C74 C73 121.5(8)
C75 C74 H74 119.3
C73 C74 H74 119.3
C74 C75 C76 119.7(8)
C74 C75 H75 120.2
C76 C75 H75 120.2
C71 C76 C75 119.8(8)
C71 C76 H76 120.1
C75 C76 H76 120.1
C62 C61 C66 118.6(7)
C62 C61 P2 117.9(6)
C66 C61 P2 122.9(6)
C63 C62 C61 119.7(8)
C63 C62 H62 120.1
C61 C62 H62 120.1
C64 C63 C62 121.6(8)
C64 C63 H63 119.2
C62 C63 H63 119.2
C63 C64 C65 118.4(8)
C63 C64 H64 120.8
C65 C64 H64 120.8
C66 C65 C64 121.5(8)
C66 C65 H65 119.2
C64 C65 H65 119.2
C65 C66 C61 120.1(8)
C65 C66 H66 119.9
C61 C66 H66 119.9

loop_
_geom_bond_atom_site_label_1
_geom_bond_atom_site_label_2
_geom_bond_distance
Cu1 O11 2.062(6)
Cu1 P2 2.252(2)
Cu1 S15 2.284(2)
Cu1 P1 2.287(2)
P2 C61 1.821(8)
P2 C71 1.837(8)
P2 C81 1.837(8)
P1 C51 1.811(8)
P1 C41 1.825(9)
P1 C31 1.829(8)
O11 C12 1.256(9)
C12 C13 1.420(10)
C12 C21 1.503(11)
C13 C14 1.424(11)
C13 H13 0.9300
C14 S15 1.668(9)
C14 S16 1.773(8)
S16 C17 1.785(10)
C17 H17A 0.9600
C17 H17B 0.9600
C17 H17C 0.9600
C21 C26 1.381(12)
C21 C22 1.404(10)
C22 C23 1.372(12)
C22 H22 0.9300
C23 C24 1.376(12)
C23 H23 0.9300
C24 O27 1.375(10)
C24 C25 1.380(12)
C25 C26 1.379(13)
C25 H25 0.9300
C26 H26 0.9300
O27 C28 1.389(11)
C28 H28A 0.9600
C28 H28B 0.9600
C28 H28C 0.9600
C31 C36 1.392(10)
C31 C32 1.395(10)
C32 C33 1.380(11)
C32 H32 0.9300
C33 C34 1.367(12)
C33 H33 0.9300
C34 C35 1.378(13)
C34 H34 0.9300
C35 C36 1.400(11)
C35 H35 0.9300
C36 H36 0.9300
C51 C52 1.364(11)
C51 C56 1.398(11)
C52 C53 1.383(11)
C52 H52 0.9300
C53 C54 1.411(12)
C53 H53 0.9300
C54 C55 1.370(14)
C54 H54 0.9300
C55 C56 1.393(12)
C55 H55 0.9300
C56 H56 0.9300
C41 C42 1.370(12)
C41 C46 1.413(11)
C42 C43 1.399(13)
C42 H42 0.9300
C43 C44 1.381(13)
C43 H43 0.9300
C44 C45 1.370(15)
C44 H44 0.9300
C45 C46 1.394(12)
C45 H45 0.9300
C46 H46 0.9300
C81 C86 1.380(11)
C81 C82 1.387(11)
C86 C85 1.401(10)
C86 H86 0.9300
C85 C84 1.391(12)
C85 H85 0.9300
C84 C83 1.372(12)
C84 H84 0.9300
C83 C82 1.394(10)
C83 H83 0.9300
C82 H82 0.9300
C71 C76 1.390(12)
C71 C72 1.394(11)
C72 C73 1.402(11)
C72 H72 0.9300
C73 C74 1.380(12)
C73 H73 0.9300
C74 C75 1.374(12)
C74 H74 0.9300
C75 C76 1.395(11)
C75 H75 0.9300
C76 H76 0.9300
C61 C62 1.404(11)
C61 C66 1.404(11)
C62 C63 1.391(11)
C62 H62 0.9300
C63 C64 1.374(12)
C63 H63 0.9300
C64 C65 1.394(12)
C64 H64 0.9300
C65 C66 1.373(11)
C65 H65 0.9300
C66 H66 0.9300
